data_2232930
loop_
_publ_author_name
'Huang, Li-Li'
'Jia, Chen'
'Tang, Li-Ping'
'Jing, Bai'
'Deng, Qi-Hua'

_publ_section_title
;
 Bis[\m~2~-bis(diphenylphosphanyl)methane-\k^2^<i>P</i>:<i>P</i>']bis(\m~4~-diphenylphosphinato-\k^4^<i>O</i>:<i>O</i>:<i>O</i>':<i>O</i>')bis(\m~2~-trifluoroacetato-\k^2^<i>O</i>:<i>O</i>')tetrasilver(I)
 acetonitrile disolvate
;
_journal_coeditor_code RZ2658
_journal_issue 12
_journal_name_full 'Acta Crystallographica Section E'
_journal_page_first m1677
_journal_page_last m1678
_journal_paper_doi 10.1107/S1600536811045466
_journal_volume 67
_journal_year 2011
_chemical_formula_iupac '[Ag4 (C2 F3 O2)2 (C12 H10 O2 P)2 (C25 H22 P2)2], 2C2 H3 N'
_chemical_formula_moiety 'C78 H64 Ag4 F6 O8 P6, 2(C2 H3 N)'
_chemical_formula_sum 'C82 H70 Ag4 F6 N2 O8 P6'
_chemical_formula_weight 1942.70
_chemical_name_systematic
;
Bis[\m~2~-bis(diphenylphosphanyl)methane-\k^2^<i>P</i>:<i>P</i>']bis(\m~4~-
diphenylphosphinato-\k^4^<i>O</i>:<i>O</i>:<i>O</i>':<i>O</i>')bis(\m~2~-
trifluoroacetato-\k^2^<i>O</i>:<i>O</i>')tetrasilver(I) acetonitrile disolvate
;
_space_group_IT_number 14
_symmetry_cell_setting monoclinic
_symmetry_space_group_name_Hall '-P 2yn'
_symmetry_space_group_name_H-M 'P 1 21/n 1'
_atom_sites_solution_hydrogens geom
_atom_sites_solution_primary direct
_atom_sites_solution_secondary difmap
_audit_creation_method SHELXL-97
_cell_angle_alpha 90.00
_cell_angle_beta 102.254(5)
_cell_angle_gamma 90.00
_cell_formula_units_Z 2
_cell_length_a 11.724(5)
_cell_length_b 14.777(6)
_cell_length_c 24.183(10)
_cell_measurement_reflns_used 9421
_cell_measurement_temperature 296(2)
_cell_measurement_theta_max 27.5
_cell_measurement_theta_min 2.1
_cell_volume 4094(3)
_computing_cell_refinement '<i>CrystalClear-SM Expert</i> (Rigaku, 2009)'
_computing_data_collection '<i>CrystalClear-SM Expert</i> (Rigaku, 2009)'
_computing_data_reduction '<i>CrystalClear-SM Expert</i> (Rigaku, 2009)'
_computing_molecular_graphics 'SHELXTL (Sheldrick, 2008)'
_computing_publication_material 'SHELXTL (Sheldrick, 2008)'
_computing_structure_refinement 'SHELXL97 (Sheldrick, 2008)'
_computing_structure_solution 'SHELXS97 (Sheldrick, 2008)'
_diffrn_ambient_temperature 296(2)
_diffrn_detector_area_resol_mean 13.6612
_diffrn_measured_fraction_theta_full 0.998
_diffrn_measured_fraction_theta_max 0.998
_diffrn_measurement_device_type 'Rigaku Mercury CCD'
_diffrn_measurement_method '\w scans'
_diffrn_radiation_monochromator graphite
_diffrn_radiation_source 'fine-focus sealed tube'
_diffrn_radiation_type MoK\a
_diffrn_radiation_wavelength 0.71073
_diffrn_reflns_av_R_equivalents 0.0566
_diffrn_reflns_av_sigmaI/netI 0.0369
_diffrn_reflns_limit_h_max 13
_diffrn_reflns_limit_h_min -13
_diffrn_reflns_limit_k_max 17
_diffrn_reflns_limit_k_min -17
_diffrn_reflns_limit_l_max 28
_diffrn_reflns_limit_l_min -28
_diffrn_reflns_number 34844
_diffrn_reflns_theta_full 25.00
_diffrn_reflns_theta_max 25.00
_diffrn_reflns_theta_min 2.54
_diffrn_standards_decay_% 0
_diffrn_standards_interval_count 0
_diffrn_standards_interval_time 0
_diffrn_standards_number 0
_exptl_absorpt_coefficient_mu 1.128
_exptl_absorpt_correction_T_max 0.8058
_exptl_absorpt_correction_T_min 0.8058
_exptl_absorpt_correction_type multi-scan
_exptl_absorpt_process_details '(CrystalClear-SM Expert; Rigaku, 2009)'
_exptl_crystal_colour Colourless
_exptl_crystal_density_diffrn 1.576
_exptl_crystal_density_method 'not measured'
_exptl_crystal_description Prism
_exptl_crystal_F_000 1944
_exptl_crystal_size_max 0.20
_exptl_crystal_size_mid 0.20
_exptl_crystal_size_min 0.20
_refine_diff_density_max 1.076
_refine_diff_density_min -0.586
_refine_ls_extinction_method none
_refine_ls_goodness_of_fit_ref 1.014
_refine_ls_hydrogen_treatment constr
_refine_ls_matrix_type full
_refine_ls_number_parameters 480
_refine_ls_number_reflns 7192
_refine_ls_number_restraints 60
_refine_ls_restrained_S_all 1.060
_refine_ls_R_factor_all 0.0571
_refine_ls_R_factor_gt 0.0455
_refine_ls_shift/su_max 0.001
_refine_ls_shift/su_mean 0.000
_refine_ls_structure_factor_coef Fsqd
_refine_ls_weighting_details 'calc w=1/[\s^2^(Fo^2^)+(0.0503P)^2^+7.4307P] where P=(Fo^2^+2Fc^2^)/3'
_refine_ls_weighting_scheme calc
_refine_ls_wR_factor_gt 0.1096
_refine_ls_wR_factor_ref 0.1167
_reflns_number_gt 6033
_reflns_number_total 7192
_reflns_threshold_expression I>2sigma(I)
_cod_data_source_file rz2658.cif
_cod_data_source_block I
_cod_original_sg_symbol_H-M 'P 21/n'
_cod_database_code 2232930
_cod_database_fobs_code 2232930

loop_
_symmetry_equiv_pos_as_xyz
'x, y, z'
'-x+1/2, y+1/2, -z+1/2'
'-x, -y, -z'
'x-1/2, -y-1/2, z-1/2'

loop_
_atom_site_type_symbol
_atom_site_label
_atom_site_fract_x
_atom_site_fract_y
_atom_site_fract_z
_atom_site_U_iso_or_equiv
_atom_site_adp_type
_atom_site_calc_flag
_atom_site_refinement_flags
_atom_site_occupancy
_atom_site_symmetry_multiplicity
Ag Ag1 0.54210(3) 0.92166(3) 0.087708(16) 0.04807(13) Uani d U 1 1
Ag Ag2 0.66296(3) 0.91321(2) -0.026597(15) 0.04551(13) Uani d . 1 1
C C1 0.6904(4) 0.7175(3) 0.06180(18) 0.0384(10) Uani d . 1 1
H H1A 0.7435 0.6710 0.0803 0.046 Uiso calc R 1 1
H H1B 0.6232 0.6873 0.0389 0.046 Uiso calc R 1 1
C C2 0.7857(4) 0.6966(3) -0.0368(2) 0.0457(11) Uani d . 1 1
C C3 0.8256(6) 0.6101(4) -0.0213(3) 0.0708(17) Uani d . 1 1
H H3 0.8354 0.5916 0.0162 0.085 Uiso calc R 1 1
C C4 0.8511(7) 0.5508(5) -0.0616(3) 0.087(2) Uani d . 1 1
H H4 0.8787 0.4930 -0.0508 0.104 Uiso calc R 1 1
C C5 0.8363(6) 0.5760(5) -0.1163(3) 0.083(2) Uani d . 1 1
H H5 0.8561 0.5364 -0.1427 0.099 Uiso calc R 1 1
C C6 0.7922(6) 0.6594(5) -0.1331(3) 0.0785(19) Uani d . 1 1
H H6 0.7787 0.6756 -0.1711 0.094 Uiso calc R 1 1
C C7 0.7674(5) 0.7208(4) -0.0931(2) 0.0618(14) Uani d . 1 1
H H7 0.7384 0.7779 -0.1046 0.074 Uiso calc R 1 1
C C8 0.9111(4) 0.8015(3) 0.0557(2) 0.0438(11) Uani d . 1 1
C C9 0.9731(5) 0.7357(4) 0.0905(3) 0.081(2) Uani d . 1 1
H H9 0.9382 0.6805 0.0951 0.098 Uiso calc R 1 1
C C10 1.0871(6) 0.7523(5) 0.1185(4) 0.106(3) Uani d . 1 1
H H10 1.1290 0.7078 0.1414 0.128 Uiso calc R 1 1
C C11 1.1380(5) 0.8335(5) 0.1127(3) 0.086(2) Uani d . 1 1
H H11 1.2150 0.8435 0.1312 0.103 Uiso calc R 1 1
C C12 1.0781(6) 0.8999(5) 0.0803(3) 0.0767(18) Uani d . 1 1
H H12 1.1129 0.9557 0.0772 0.092 Uiso calc R 1 1
C C13 0.9638(5) 0.8835(4) 0.0518(2) 0.0608(14) Uani d . 1 1
H H13 0.9223 0.9290 0.0296 0.073 Uiso calc R 1 1
C C14 0.5474(4) 0.7051(3) 0.14380(18) 0.0438(11) Uani d . 1 1
C C15 0.5558(6) 0.6126(4) 0.1397(2) 0.0673(16) Uani d . 1 1
H H15 0.6127 0.5872 0.1230 0.081 Uiso calc R 1 1
C C16 0.4787(7) 0.5568(5) 0.1607(3) 0.087(2) Uani d . 1 1
H H16 0.4850 0.4942 0.1584 0.105 Uiso calc R 1 1
C C17 0.3939(6) 0.5940(6) 0.1848(3) 0.085(2) Uani d . 1 1
H H17 0.3410 0.5567 0.1976 0.102 Uiso calc R 1 1
C C18 0.3867(5) 0.6852(6) 0.1902(3) 0.075(2) Uani d . 1 1
H H18 0.3307 0.7098 0.2079 0.090 Uiso calc R 1 1
C C19 0.4623(4) 0.7420(4) 0.1696(2) 0.0590(14) Uani d . 1 1
H H19 0.4563 0.8044 0.1729 0.071 Uiso calc R 1 1
C C20 0.7694(4) 0.7932(3) 0.17396(19) 0.0448(11) Uani d . 1 1
C C21 0.8085(5) 0.7232(4) 0.2106(3) 0.0722(17) Uani d . 1 1
H H21 0.7679 0.6687 0.2071 0.087 Uiso calc R 1 1
C C22 0.9087(6) 0.7338(6) 0.2529(3) 0.091(2) Uani d . 1 1
H H22 0.9336 0.6863 0.2778 0.109 Uiso calc R 1 1
C C23 0.9698(7) 0.8112(6) 0.2584(3) 0.100(3) Uani d . 1 1
H H23 1.0357 0.8174 0.2873 0.120 Uiso calc R 1 1
C C24 0.9360(7) 0.8798(6) 0.2221(4) 0.106(3) Uani d . 1 1
H H24 0.9804 0.9324 0.2252 0.128 Uiso calc R 1 1
C C25 0.8344(6) 0.8724(4) 0.1798(3) 0.0770(18) Uani d . 1 1
H H25 0.8103 0.9208 0.1556 0.092 Uiso calc R 1 1
C C26 0.6109(4) 1.2297(3) 0.0284(2) 0.0469(12) Uani d . 1 1
C C27 0.5551(6) 1.2773(4) 0.0637(3) 0.0758(19) Uani d . 1 1
H H27 0.5217 1.2470 0.0900 0.091 Uiso calc R 1 1
C C28 0.5490(8) 1.3714(6) 0.0598(4) 0.113(3) Uani d . 1 1
H H28 0.5077 1.4036 0.0821 0.135 Uiso calc R 1 1
C C29 0.6024(9) 1.4159(5) 0.0238(5) 0.126(5) Uani d . 1 1
H H29 0.6035 1.4788 0.0242 0.152 Uiso calc R 1 1
C C30 0.6548(8) 1.3706(5) -0.0131(4) 0.109(3) Uani d . 1 1
H H30 0.6870 1.4023 -0.0393 0.131 Uiso calc R 1 1
C C31 0.6599(5) 1.2760(4) -0.0113(3) 0.0732(18) Uani d . 1 1
H H31 0.6955 1.2443 -0.0362 0.088 Uiso calc R 1 1
C C32 0.7743(4) 1.1088(3) 0.08724(19) 0.0411(10) Uani d . 1 1
C C33 0.8771(4) 1.1165(4) 0.0682(3) 0.0623(15) Uani d . 1 1
H H33 0.8753 1.1158 0.0295 0.075 Uiso calc R 1 1
C C34 0.9828(5) 1.1255(5) 0.1063(3) 0.083(2) Uani d . 1 1
H H34 1.0516 1.1303 0.0932 0.100 Uiso calc R 1 1
C C35 0.9864(6) 1.1272(5) 0.1625(3) 0.083(2) Uani d . 1 1
H H35 1.0577 1.1337 0.1878 0.099 Uiso calc R 1 1
C C36 0.8866(6) 1.1196(5) 0.1822(3) 0.081(2) Uani d . 1 1
H H36 0.8901 1.1208 0.2210 0.097 Uiso calc R 1 1
C C38 0.3389(7) 1.0357(6) 0.2187(3) 0.0934(15) Uani d U 1 1
C C39 0.3725(6) 1.0221(5) 0.1619(3) 0.0804(12) Uani d U 1 1
C C40 0.8585(15) 0.3690(11) 0.1793(11) 0.393(18) Uani d . 1 1
H H40A 0.9376 0.3619 0.1999 0.590 Uiso calc R 1 1
H H40B 0.8366 0.3177 0.1551 0.590 Uiso calc R 1 1
H H40C 0.8076 0.3734 0.2055 0.590 Uiso calc R 1 1
C C41 0.8488(9) 0.4537(7) 0.1442(6) 0.150(5) Uani d . 1 1
C C37O 0.7795(3) 1.1099(2) 0.14489(10) 0.0608(14) Uani d . 1 1
H H37O 0.7116 1.1042 0.1587 0.073 Uiso calc R 1 1
F F1 0.2990(3) 1.1197(2) 0.22513(10) 0.1335(18) Uani d U 1 1
F F2 0.4197(3) 1.0317(2) 0.26317(10) 0.155(2) Uani d U 1 1
F F3 0.2555(3) 0.9843(2) 0.22562(10) 0.160(2) Uani d U 1 1
N N1 0.8428(7) 0.5182(5) 0.1215(4) 0.124(3) Uani d . 1 1
O O1 0.5435(3) 1.0716(2) 0.06592(14) 0.0466(8) Uani d U 1 1
O O2 0.6484(3) 1.0685(2) -0.01761(13) 0.0440(7) Uani d U 1 1
O O3 0.4545(4) 0.9706(3) 0.16520(18) 0.0879(12) Uani d U 1 1
O O4 0.3134(4) 1.0629(3) 0.12293(16) 0.0762(12) Uani d U 1 1
P P1 0.76367(10) 0.78230(8) 0.01470(5) 0.0374(3) Uani d . 1 1
P P2 0.64141(10) 0.78438(8) 0.11642(5) 0.0375(3) Uani d . 1 1
P P3 0.63580(10) 1.10991(8) 0.03764(5) 0.0385(3) Uani d . 1 1

loop_
_atom_site_aniso_label
_atom_site_aniso_U_11
_atom_site_aniso_U_22
_atom_site_aniso_U_33
_atom_site_aniso_U_12
_atom_site_aniso_U_13
_atom_site_aniso_U_23
Ag1 0.0513(2) 0.0492(2) 0.0450(2) 0.01425(17) 0.01323(17) 0.00685(16)
Ag2 0.0429(2) 0.0487(2) 0.0454(2) 0.01025(16) 0.01052(16) 0.00678(15)
C1 0.039(2) 0.041(2) 0.036(2) 0.0013(19) 0.0084(18) 0.0010(18)
C2 0.040(2) 0.051(3) 0.050(3) -0.003(2) 0.016(2) -0.005(2)
C3 0.100(5) 0.055(3) 0.065(4) 0.013(3) 0.033(3) -0.006(3)
C4 0.111(6) 0.063(4) 0.094(5) 0.008(4) 0.041(4) -0.023(4)
C5 0.084(5) 0.090(5) 0.080(5) -0.007(4) 0.029(4) -0.042(4)
C6 0.086(5) 0.103(5) 0.049(3) -0.006(4) 0.022(3) -0.024(3)
C7 0.060(3) 0.076(4) 0.052(3) 0.003(3) 0.016(3) -0.010(3)
C8 0.033(2) 0.050(3) 0.048(3) 0.004(2) 0.009(2) -0.005(2)
C9 0.046(3) 0.058(4) 0.127(6) 0.003(3) -0.012(3) 0.002(4)
C10 0.052(4) 0.079(5) 0.162(8) 0.008(4) -0.035(4) 0.005(5)
C11 0.043(3) 0.095(5) 0.109(6) -0.002(4) -0.006(3) -0.021(4)
C12 0.065(4) 0.079(4) 0.083(5) -0.028(4) 0.009(3) -0.009(4)
C13 0.059(3) 0.062(3) 0.059(3) -0.009(3) 0.008(3) 0.007(3)
C14 0.042(2) 0.056(3) 0.033(2) -0.004(2) 0.0079(19) 0.003(2)
C15 0.094(5) 0.064(4) 0.050(3) -0.018(3) 0.030(3) -0.001(3)
C16 0.134(7) 0.074(4) 0.062(4) -0.047(4) 0.036(4) -0.004(3)
C17 0.081(5) 0.122(6) 0.054(4) -0.048(5) 0.019(3) 0.013(4)
C18 0.043(3) 0.122(6) 0.063(4) 0.004(4) 0.017(3) 0.036(4)
C19 0.048(3) 0.079(4) 0.052(3) 0.009(3) 0.014(2) 0.022(3)
C20 0.043(3) 0.054(3) 0.035(2) -0.001(2) 0.0044(19) -0.002(2)
C21 0.063(4) 0.074(4) 0.071(4) 0.002(3) -0.005(3) 0.010(3)
C22 0.072(4) 0.116(6) 0.070(4) 0.013(4) -0.017(3) 0.020(4)
C23 0.084(5) 0.113(6) 0.083(5) -0.004(5) -0.028(4) -0.005(5)
C24 0.093(6) 0.102(6) 0.105(6) -0.029(5) -0.024(5) -0.024(5)
C25 0.076(4) 0.062(4) 0.082(4) -0.001(3) -0.007(3) -0.007(3)
C26 0.044(3) 0.042(3) 0.046(3) 0.003(2) -0.009(2) -0.003(2)
C27 0.074(4) 0.064(4) 0.080(4) 0.024(3) -0.006(3) -0.022(3)
C28 0.115(7) 0.074(5) 0.125(8) 0.035(5) -0.030(6) -0.045(5)
C29 0.131(9) 0.043(4) 0.162(11) 0.012(5) -0.065(8) -0.015(5)
C30 0.119(7) 0.060(5) 0.126(7) -0.023(5) -0.027(6) 0.037(5)
C31 0.072(4) 0.053(3) 0.083(4) -0.014(3) -0.010(3) 0.017(3)
C32 0.038(2) 0.041(2) 0.043(3) -0.001(2) 0.0029(19) -0.0015(19)
C33 0.041(3) 0.086(4) 0.061(3) -0.007(3) 0.011(2) -0.008(3)
C34 0.035(3) 0.117(6) 0.094(5) -0.010(3) 0.008(3) -0.013(4)
C35 0.051(4) 0.101(5) 0.080(5) 0.001(4) -0.020(3) -0.009(4)
C36 0.075(4) 0.107(5) 0.049(3) 0.004(4) -0.015(3) -0.002(3)
C38 0.108(3) 0.123(3) 0.062(3) 0.014(3) 0.047(2) 0.003(3)
C39 0.099(3) 0.096(3) 0.060(2) 0.034(2) 0.048(2) 0.013(2)
C40 0.195(16) 0.238(18) 0.68(4) -0.046(14) -0.05(2) 0.32(2)
C41 0.095(7) 0.094(7) 0.238(14) -0.001(6) -0.019(8) 0.025(8)
C37O 0.055(3) 0.075(4) 0.050(3) 0.002(3) 0.004(2) 0.001(3)
F1 0.157(4) 0.148(4) 0.111(3) 0.031(3) 0.061(3) -0.034(3)
F2 0.164(5) 0.242(6) 0.056(3) 0.039(5) 0.018(3) 0.006(3)
F3 0.210(5) 0.187(5) 0.121(4) -0.077(4) 0.121(4) -0.039(3)
N1 0.138(7) 0.076(5) 0.142(7) 0.013(5) -0.005(5) 0.022(4)
O1 0.0314(16) 0.0489(19) 0.059(2) -0.0002(14) 0.0086(14) 0.0036(15)
O2 0.0459(18) 0.0400(17) 0.0433(18) 0.0018(14) 0.0030(14) -0.0048(13)
O3 0.108(3) 0.101(3) 0.067(2) 0.042(2) 0.0471(19) 0.013(2)
O4 0.085(3) 0.103(3) 0.047(2) 0.024(3) 0.027(2) 0.019(2)
P1 0.0333(6) 0.0411(6) 0.0386(6) 0.0049(5) 0.0098(5) 0.0001(5)
P2 0.0355(6) 0.0428(6) 0.0348(6) 0.0044(5) 0.0086(5) 0.0029(5)
P3 0.0337(6) 0.0376(6) 0.0416(6) -0.0001(5) 0.0021(5) -0.0008(5)

loop_
_atom_type_symbol
_atom_type_description
_atom_type_scat_dispersion_real
_atom_type_scat_dispersion_imag
_atom_type_scat_source
C C 0.0033 0.0016 'International Tables Vol C Tables 4.2.6.8 and 6.1.1.4'
H H 0.0000 0.0000 'International Tables Vol C Tables 4.2.6.8 and 6.1.1.4'
N N 0.0061 0.0033 'International Tables Vol C Tables 4.2.6.8 and 6.1.1.4'
O O 0.0106 0.0060 'International Tables Vol C Tables 4.2.6.8 and 6.1.1.4'
F F 0.0171 0.0103 'International Tables Vol C Tables 4.2.6.8 and 6.1.1.4'
P P 0.1023 0.0942 'International Tables Vol C Tables 4.2.6.8 and 6.1.1.4'
Ag Ag -0.8971 1.1015 'International Tables Vol C Tables 4.2.6.8 and 6.1.1.4'

loop_
_geom_angle_atom_site_label_1
_geom_angle_atom_site_label_2
_geom_angle_atom_site_label_3
_geom_angle_site_symmetry_1
_geom_angle_site_symmetry_3
_geom_angle
O1 Ag1 P2 . . 150.88(8)
O1 Ag1 O3 . . 85.06(14)
P2 Ag1 O3 . . 106.90(11)
O1 Ag1 O2 . 3_675 80.56(11)
P2 Ag1 O2 . 3_675 124.08(8)
O3 Ag1 O2 . 3_675 92.43(14)
O1 Ag1 Ag2 . . 79.70(9)
P2 Ag1 Ag2 . . 86.71(3)
O3 Ag1 Ag2 . . 164.76(12)
O2 Ag1 Ag2 3_675 . 85.22(8)
O2 Ag2 P1 . . 143.96(8)
O2 Ag2 O1 . 3_675 81.77(11)
P1 Ag2 O1 . 3_675 127.51(8)
O2 Ag2 O4 . 3_675 88.39(14)
P1 Ag2 O4 . 3_675 111.96(11)
O1 Ag2 O4 3_675 3_675 85.26(13)
O2 Ag2 Ag1 . . 80.43(8)
P1 Ag2 Ag1 . . 86.74(3)
O1 Ag2 Ag1 3_675 . 76.03(8)
O4 Ag2 Ag1 3_675 . 159.35(10)
P1 C1 P2 . . 115.1(2)
P1 C1 H1A . . 108.5
P2 C1 H1A . . 108.5
P1 C1 H1B . . 108.5
P2 C1 H1B . . 108.5
H1A C1 H1B . . 107.5
C7 C2 C3 . . 118.6(5)
C7 C2 P1 . . 118.5(4)
C3 C2 P1 . . 122.8(4)
C2 C3 C4 . . 120.2(6)
C2 C3 H3 . . 119.9
C4 C3 H3 . . 119.9
C5 C4 C3 . . 120.8(7)
C5 C4 H4 . . 119.6
C3 C4 H4 . . 119.6
C4 C5 C6 . . 120.1(6)
C4 C5 H5 . . 119.9
C6 C5 H5 . . 119.9
C5 C6 C7 . . 120.1(6)
C5 C6 H6 . . 119.9
C7 C6 H6 . . 119.9
C2 C7 C6 . . 120.1(6)
C2 C7 H7 . . 119.9
C6 C7 H7 . . 119.9
C13 C8 C9 . . 118.4(5)
C13 C8 P1 . . 119.2(4)
C9 C8 P1 . . 122.4(4)
C10 C9 C8 . . 120.0(6)
C10 C9 H9 . . 120.0
C8 C9 H9 . . 120.0
C11 C10 C9 . . 120.3(7)
C11 C10 H10 . . 119.9
C9 C10 H10 . . 119.9
C12 C11 C10 . . 120.9(6)
C12 C11 H11 . . 119.5
C10 C11 H11 . . 119.5
C11 C12 C13 . . 119.1(6)
C11 C12 H12 . . 120.4
C13 C12 H12 . . 120.4
C8 C13 C12 . . 121.3(6)
C8 C13 H13 . . 119.4
C12 C13 H13 . . 119.4
C15 C14 C19 . . 119.3(5)
C15 C14 P2 . . 123.7(4)
C19 C14 P2 . . 117.1(4)
C14 C15 C16 . . 120.0(6)
C14 C15 H15 . . 120.0
C16 C15 H15 . . 120.0
C17 C16 C15 . . 120.1(7)
C17 C16 H16 . . 119.9
C15 C16 H16 . . 119.9
C18 C17 C16 . . 120.3(6)
C18 C17 H17 . . 119.8
C16 C17 H17 . . 119.8
C17 C18 C19 . . 120.5(6)
C17 C18 H18 . . 119.7
C19 C18 H18 . . 119.7
C18 C19 C14 . . 119.8(6)
C18 C19 H19 . . 120.1
C14 C19 H19 . . 120.1
C21 C20 C25 . . 118.0(5)
C21 C20 P2 . . 123.0(4)
C25 C20 P2 . . 118.9(4)
C20 C21 C22 . . 120.1(6)
C20 C21 H21 . . 120.0
C22 C21 H21 . . 120.0
C23 C22 C21 . . 121.2(7)
C23 C22 H22 . . 119.4
C21 C22 H22 . . 119.4
C22 C23 C24 . . 120.1(7)
C22 C23 H23 . . 120.0
C24 C23 H23 . . 120.0
C23 C24 C25 . . 120.4(7)
C23 C24 H24 . . 119.8
C25 C24 H24 . . 119.8
C20 C25 C24 . . 120.2(7)
C20 C25 H25 . . 119.9
C24 C25 H25 . . 119.9
C27 C26 C31 . . 119.6(6)
C27 C26 P3 . . 120.7(5)
C31 C26 P3 . . 119.3(4)
C26 C27 C28 . . 119.5(8)
C26 C27 H27 . . 120.2
C28 C27 H27 . . 120.2
C29 C28 C27 . . 120.5(9)
C29 C28 H28 . . 119.8
C27 C28 H28 . . 119.8
C28 C29 C30 . . 121.3(8)
C28 C29 H29 . . 119.4
C30 C29 H29 . . 119.4
C29 C30 C31 . . 119.5(9)
C29 C30 H30 . . 120.2
C31 C30 H30 . . 120.2
C26 C31 C30 . . 119.4(8)
C26 C31 H31 . . 120.3
C30 C31 H31 . . 120.3
C37O C32 C33 . . 118.6(4)
C37O C32 P3 . . 120.8(3)
C33 C32 P3 . . 120.2(4)
C32 C33 C34 . . 120.3(6)
C32 C33 H33 . . 119.8
C34 C33 H33 . . 119.8
C35 C34 C33 . . 120.3(6)
C35 C34 H34 . . 119.8
C33 C34 H34 . . 119.8
C34 C35 C36 . . 120.4(6)
C34 C35 H35 . . 119.8
C36 C35 H35 . . 119.8
C35 C36 C37O . . 120.5(6)
C35 C36 H36 . . 119.8
C37O C36 H36 . . 119.8
F2 C38 F3 . . 108.4(6)
F2 C38 F1 . . 99.1(6)
F3 C38 F1 . . 103.8(5)
F2 C38 C39 . . 117.9(6)
F3 C38 C39 . . 113.1(7)
F1 C38 C39 . . 112.9(6)
O4 C39 O3 . . 132.8(6)
O4 C39 C38 . . 115.1(6)
O3 C39 C38 . . 112.1(6)
C41 C40 H40A . . 109.5
C41 C40 H40B . . 109.5
H40A C40 H40B . . 109.5
C41 C40 H40C . . 109.5
H40A C40 H40C . . 109.5
H40B C40 H40C . . 109.5
N1 C41 C40 . . 175.8(18)
C32 C37O C36 . . 119.8(4)
C32 C37O H37O . . 120.1
C36 C37O H37O . . 120.1
P3 O1 Ag1 . . 120.75(18)
P3 O1 Ag2 . 3_675 122.82(19)
Ag1 O1 Ag2 . 3_675 97.24(11)
P3 O2 Ag2 . . 120.65(18)
P3 O2 Ag1 . 3_675 109.62(17)
Ag2 O2 Ag1 . 3_675 93.85(11)
C39 O3 Ag1 . . 126.4(4)
C39 O4 Ag2 . 3_675 131.2(4)
C8 P1 C2 . . 102.9(2)
C8 P1 C1 . . 105.0(2)
C2 P1 C1 . . 102.3(2)
C8 P1 Ag2 . . 115.56(16)
C2 P1 Ag2 . . 113.99(17)
C1 P1 Ag2 . . 115.47(15)
C20 P2 C14 . . 103.4(2)
C20 P2 C1 . . 104.8(2)
C14 P2 C1 . . 102.7(2)
C20 P2 Ag1 . . 115.88(17)
C14 P2 Ag1 . . 111.04(16)
C1 P2 Ag1 . . 117.35(15)
O2 P3 O1 . . 117.7(2)
O2 P3 C26 . . 109.4(2)
O1 P3 C26 . . 108.3(2)
O2 P3 C32 . . 110.1(2)
O1 P3 C32 . . 109.1(2)
C26 P3 C32 . . 101.0(2)

loop_
_geom_bond_atom_site_label_1
_geom_bond_atom_site_label_2
_geom_bond_site_symmetry_2
_geom_bond_distance
Ag1 O1 . 2.278(3)
Ag1 P2 . 2.3685(14)
Ag1 O3 . 2.430(4)
Ag1 O2 3_675 2.505(3)
Ag1 Ag2 . 3.3655(12)
Ag2 O2 . 2.314(3)
Ag2 P1 . 2.3734(14)
Ag2 O1 3_675 2.416(3)
Ag2 O4 3_675 2.429(4)
C1 P1 . 1.835(4)
C1 P2 . 1.837(4)
C1 H1A . 0.9700
C1 H1B . 0.9700
C2 C7 . 1.380(7)
C2 C3 . 1.386(8)
C2 P1 . 1.832(5)
C3 C4 . 1.390(8)
C3 H3 . 0.9300
C4 C5 . 1.350(10)
C4 H4 . 0.9300
C5 C6 . 1.365(10)
C5 H5 . 0.9300
C6 C7 . 1.399(8)
C6 H6 . 0.9300
C7 H7 . 0.9300
C8 C13 . 1.373(7)
C8 C9 . 1.386(8)
C8 P1 . 1.823(5)
C9 C10 . 1.386(8)
C9 H9 . 0.9300
C10 C11 . 1.360(10)
C10 H10 . 0.9300
C11 C12 . 1.355(9)
C11 H11 . 0.9300
C12 C13 . 1.393(8)
C12 H12 . 0.9300
C13 H13 . 0.9300
C14 C15 . 1.376(7)
C14 C19 . 1.394(7)
C14 P2 . 1.826(5)
C15 C16 . 1.396(8)
C15 H15 . 0.9300
C16 C17 . 1.370(10)
C16 H16 . 0.9300
C17 C18 . 1.358(10)
C17 H17 . 0.9300
C18 C19 . 1.388(8)
C18 H18 . 0.9300
C19 H19 . 0.9300
C20 C21 . 1.376(7)
C20 C25 . 1.387(8)
C20 P2 . 1.822(5)
C21 C22 . 1.393(8)
C21 H21 . 0.9300
C22 C23 . 1.342(10)
C22 H22 . 0.9300
C23 C24 . 1.343(11)
C23 H23 . 0.9300
C24 C25 . 1.400(9)
C24 H24 . 0.9300
C25 H25 . 0.9300
C26 C27 . 1.375(8)
C26 C31 . 1.396(8)
C26 P3 . 1.800(5)
C27 C28 . 1.394(10)
C27 H27 . 0.9300
C28 C29 . 1.346(14)
C28 H28 . 0.9300
C29 C30 . 1.362(14)
C29 H29 . 0.9300
C30 C31 . 1.399(9)
C30 H30 . 0.9300
C31 H31 . 0.9300
C32 C37O . 1.383(5)
C32 C33 . 1.384(7)
C32 P3 . 1.802(5)
C33 C34 . 1.385(8)
C33 H33 . 0.9300
C34 C35 . 1.350(9)
C34 H34 . 0.9300
C35 C36 . 1.359(10)
C35 H35 . 0.9300
C36 C37O . 1.390(7)
C36 H36 . 0.9300
C38 F2 . 1.275(8)
C38 F3 . 1.277(9)
C38 F1 . 1.347(9)
C38 C39 . 1.521(8)
C39 O4 . 1.206(7)
C39 O3 . 1.215(7)
C40 C41 . 1.503(16)
C40 H40A . 0.9600
C40 H40B . 0.9600
C40 H40C . 0.9600
C41 N1 . 1.096(11)
C37O H37O . 0.9300
O1 P3 . 1.508(3)
O1 Ag2 3_675 2.416(3)
O2 P3 . 1.505(3)
O2 Ag1 3_675 2.505(3)
O4 Ag2 3_675 2.429(4)

loop_
_geom_hbond_atom_site_label_D
_geom_hbond_atom_site_label_H
_geom_hbond_atom_site_label_A
_geom_hbond_site_symmetry_A
_geom_hbond_distance_DH
_geom_hbond_distance_HA
_geom_hbond_distance_DA
_geom_hbond_angle_DHA
C19 H19 O3 . 0.93 2.46 3.380(8) 169
C7 H7 O4 3_675 0.93 2.45 3.368(7) 171

loop_
_geom_torsion_atom_site_label_1
_geom_torsion_atom_site_label_2
_geom_torsion_atom_site_label_3
_geom_torsion_atom_site_label_4
_geom_torsion_site_symmetry_1
_geom_torsion_site_symmetry_4
_geom_torsion
O1 Ag1 Ag2 O2 . . 4.02(11)
P2 Ag1 Ag2 O2 . . -150.12(8)
O3 Ag1 Ag2 O2 . . 3.6(5)
O2 Ag1 Ag2 O2 3_675 . 85.27(11)
O1 Ag1 Ag2 P1 . . 150.22(9)
P2 Ag1 Ag2 P1 . . -3.92(4)
O3 Ag1 Ag2 P1 . . 149.8(5)
O2 Ag1 Ag2 P1 3_675 . -128.54(8)
O1 Ag1 Ag2 O1 . 3_675 -79.80(12)
P2 Ag1 Ag2 O1 . 3_675 126.07(8)
O3 Ag1 Ag2 O1 . 3_675 -80.2(5)
O2 Ag1 Ag2 O1 3_675 3_675 1.45(10)
O1 Ag1 Ag2 O4 . 3_675 -54.1(3)
P2 Ag1 Ag2 O4 . 3_675 151.8(3)
O3 Ag1 Ag2 O4 . 3_675 -54.5(6)
O2 Ag1 Ag2 O4 3_675 3_675 27.1(3)
C7 C2 C3 C4 . . 2.7(9)
P1 C2 C3 C4 . . -173.9(5)
C2 C3 C4 C5 . . -0.7(11)
C3 C4 C5 C6 . . -2.1(11)
C4 C5 C6 C7 . . 2.9(11)
C3 C2 C7 C6 . . -1.9(8)
P1 C2 C7 C6 . . 174.9(5)
C5 C6 C7 C2 . . -0.9(10)
C13 C8 C9 C10 . . -2.6(10)
P1 C8 C9 C10 . . 176.7(6)
C8 C9 C10 C11 . . 1.0(13)
C9 C10 C11 C12 . . 1.0(13)
C10 C11 C12 C13 . . -1.4(12)
C9 C8 C13 C12 . . 2.2(9)
P1 C8 C13 C12 . . -177.1(5)
C11 C12 C13 C8 . . -0.3(10)
C19 C14 C15 C16 . . 0.7(9)
P2 C14 C15 C16 . . -178.6(5)
C14 C15 C16 C17 . . 0.8(10)
C15 C16 C17 C18 . . -2.3(11)
C16 C17 C18 C19 . . 2.4(10)
C17 C18 C19 C14 . . -0.9(9)
C15 C14 C19 C18 . . -0.6(8)
P2 C14 C19 C18 . . 178.7(4)
C25 C20 C21 C22 . . 1.6(9)
P2 C20 C21 C22 . . 178.5(5)
C20 C21 C22 C23 . . -1.0(12)
C21 C22 C23 C24 . . -1.2(14)
C22 C23 C24 C25 . . 2.5(14)
C21 C20 C25 C24 . . -0.3(10)
P2 C20 C25 C24 . . -177.3(6)
C23 C24 C25 C20 . . -1.8(13)
C31 C26 C27 C28 . . -0.5(9)
P3 C26 C27 C28 . . 172.6(5)
C26 C27 C28 C29 . . -3.5(12)
C27 C28 C29 C30 . . 5.9(14)
C28 C29 C30 C31 . . -4.1(13)
C27 C26 C31 C30 . . 2.2(8)
P3 C26 C31 C30 . . -171.0(5)
C29 C30 C31 C26 . . 0.0(11)
C37O C32 C33 C34 . . -0.1(9)
P3 C32 C33 C34 . . 173.0(5)
C32 C33 C34 C35 . . -0.4(11)
C33 C34 C35 C36 . . 0.5(12)
C34 C35 C36 C37O . . 0.0(12)
F2 C38 C39 O4 . . -148.7(7)
F3 C38 C39 O4 . . 83.5(9)
F1 C38 C39 O4 . . -34.0(10)
F2 C38 C39 O3 . . 31.8(11)
F3 C38 C39 O3 . . -96.0(8)
F1 C38 C39 O3 . . 146.5(7)
C33 C32 C37O C36 . . 0.6(7)
P3 C32 C37O C36 . . -172.6(4)
C35 C36 C37O C32 . . -0.5(9)
P2 Ag1 O1 P3 . . 33.9(3)
O3 Ag1 O1 P3 . . 150.2(2)
O2 Ag1 O1 P3 3_675 . -116.5(2)
Ag2 Ag1 O1 P3 . . -29.65(19)
P2 Ag1 O1 Ag2 . 3_675 169.19(9)
O3 Ag1 O1 Ag2 . 3_675 -74.42(15)
O2 Ag1 O1 Ag2 3_675 3_675 18.88(12)
Ag2 Ag1 O1 Ag2 . 3_675 105.69(10)
P1 Ag2 O2 P3 . . -50.7(3)
O1 Ag2 O2 P3 3_675 . 97.1(2)
O4 Ag2 O2 P3 3_675 . -177.4(2)
Ag1 Ag2 O2 P3 . . 20.03(18)
P1 Ag2 O2 Ag1 . 3_675 -166.27(7)
O1 Ag2 O2 Ag1 3_675 3_675 -18.40(11)
O4 Ag2 O2 Ag1 3_675 3_675 67.05(14)
Ag1 Ag2 O2 Ag1 . 3_675 -95.51(9)
O4 C39 O3 Ag1 . . -0.8(14)
C38 C39 O3 Ag1 . . 178.5(5)
O1 Ag1 O3 C39 . . 48.8(6)
P2 Ag1 O3 C39 . . -158.3(6)
O2 Ag1 O3 C39 3_675 . -31.5(7)
Ag2 Ag1 O3 C39 . . 49.2(10)
O3 C39 O4 Ag2 . 3_675 -10.2(14)
C38 C39 O4 Ag2 . 3_675 170.4(5)
C13 C8 P1 C2 . . 112.4(4)
C9 C8 P1 C2 . . -66.9(5)
C13 C8 P1 C1 . . -140.9(4)
C9 C8 P1 C1 . . 39.8(5)
C13 C8 P1 Ag2 . . -12.5(5)
C9 C8 P1 Ag2 . . 168.2(4)
C7 C2 P1 C8 . . -112.0(4)
C3 C2 P1 C8 . . 64.6(5)
C7 C2 P1 C1 . . 139.2(4)
C3 C2 P1 C1 . . -44.1(5)
C7 C2 P1 Ag2 . . 13.9(4)
C3 C2 P1 Ag2 . . -169.5(4)
P2 C1 P1 C8 . . 78.2(3)
P2 C1 P1 C2 . . -174.7(2)
P2 C1 P1 Ag2 . . -50.3(3)
O2 Ag2 P1 C8 . . -26.8(2)
O1 Ag2 P1 C8 3_675 . -165.19(19)
O4 Ag2 P1 C8 3_675 . 93.4(2)
Ag1 Ag2 P1 C8 . . -95.58(17)
O2 Ag2 P1 C2 . . -145.7(2)
O1 Ag2 P1 C2 3_675 . 75.89(19)
O4 Ag2 P1 C2 3_675 . -25.5(2)
Ag1 Ag2 P1 C2 . . 145.50(16)
O2 Ag2 P1 C1 . . 96.2(2)
O1 Ag2 P1 C1 3_675 . -42.2(2)
O4 Ag2 P1 C1 3_675 . -143.6(2)
Ag1 Ag2 P1 C1 . . 27.41(16)
C21 C20 P2 C14 . . 31.1(5)
C25 C20 P2 C14 . . -152.1(5)
C21 C20 P2 C1 . . -76.2(5)
C25 C20 P2 C1 . . 100.6(5)
C21 C20 P2 Ag1 . . 152.8(4)
C25 C20 P2 Ag1 . . -30.4(5)
C15 C14 P2 C20 . . -85.6(5)
C19 C14 P2 C20 . . 95.1(4)
C15 C14 P2 C1 . . 23.2(5)
C19 C14 P2 C1 . . -156.1(4)
C15 C14 P2 Ag1 . . 149.5(4)
C19 C14 P2 Ag1 . . -29.8(4)
P1 C1 P2 C20 . . -84.1(3)
P1 C1 P2 C14 . . 168.1(2)
P1 C1 P2 Ag1 . . 46.0(3)
O1 Ag1 P2 C20 . . 43.1(3)
O3 Ag1 P2 C20 . . -68.0(2)
O2 Ag1 P2 C20 3_675 . -173.02(19)
Ag2 Ag1 P2 C20 . . 105.01(17)
O1 Ag1 P2 C14 . . 160.7(2)
O3 Ag1 P2 C14 . . 49.6(2)
O2 Ag1 P2 C14 3_675 . -55.46(19)
Ag2 Ag1 P2 C14 . . -137.43(16)
O1 Ag1 P2 C1 . . -81.6(3)
O3 Ag1 P2 C1 . . 167.3(2)
O2 Ag1 P2 C1 3_675 . 62.24(19)
Ag2 Ag1 P2 C1 . . -19.73(16)
Ag2 O2 P3 O1 . . -49.7(3)
Ag1 O2 P3 O1 3_675 . 57.4(2)
Ag2 O2 P3 C26 . . -173.8(2)
Ag1 O2 P3 C26 3_675 . -66.7(2)
Ag2 O2 P3 C32 . . 76.0(2)
Ag1 O2 P3 C32 3_675 . -176.91(18)
Ag1 O1 P3 O2 . . 56.4(3)
Ag2 O1 P3 O2 3_675 . -67.5(3)
Ag1 O1 P3 C26 . . -178.9(2)
Ag2 O1 P3 C26 3_675 . 57.2(3)
Ag1 O1 P3 C32 . . -69.8(3)
Ag2 O1 P3 C32 3_675 . 166.3(2)
C27 C26 P3 O2 . . 155.7(4)
C31 C26 P3 O2 . . -31.1(5)
C27 C26 P3 O1 . . 26.3(5)
C31 C26 P3 O1 . . -160.6(4)
C27 C26 P3 C32 . . -88.2(4)
C31 C26 P3 C32 . . 84.9(4)
C37O C32 P3 O2 . . -155.2(3)
C33 C32 P3 O2 . . 31.7(5)
C37O C32 P3 O1 . . -24.8(4)
C33 C32 P3 O1 . . 162.2(4)
C37O C32 P3 C26 . . 89.1(4)
C33 C32 P3 C26 . . -83.9(5)
